data_4087893
loop_
_publ_author_name
'Al-Afyouni, Malik H.'
'Krishnan, V. Mahesh'
'Arman, Hadi D.'
'Tonzetich, Zachary J.'

_publ_section_title
;
 Synthesis and Reactivity of Manganese(II) Complexes Containing
 N-Heterocyclic Carbene Ligands
;
_journal_issue 20
_journal_name_full Organometallics
_journal_page_first 5088
_journal_paper_doi 10.1021/acs.organomet.5b00684
_journal_volume 34
_journal_year 2015
_chemical_formula_moiety 'C54 H71 Cl4 Mn2 N4'
_chemical_formula_sum 'C54 H71 Cl4 Mn2 N4'
_chemical_formula_weight 1027.83
_space_group_IT_number 33
_space_group_name_Hall 'P 2c -2n'
_space_group_name_H-M_alt 'P n a 21'
_symmetry_cell_setting orthorhombic
_symmetry_space_group_name_Hall 'P 2c -2n'
_symmetry_space_group_name_H-M 'P n a 21'
_atom_sites_solution_hydrogens geom
_atom_sites_solution_primary direct
_atom_sites_solution_secondary difmap
_audit_creation_method SHELXL-97
_cell_angle_alpha 90.00
_cell_angle_beta 90.00
_cell_angle_gamma 90.00
_cell_formula_units_Z 4
_cell_length_a 16.838(4)
_cell_length_b 17.521(4)
_cell_length_c 19.098(4)
_cell_measurement_reflns_used 28326
_cell_measurement_temperature 98(2)
_cell_measurement_theta_max 40.2
_cell_measurement_theta_min 2.3
_cell_volume 5634(2)
_computing_cell_refinement
;
CrystalClear-SM Expert 2.0 r5 (Rigaku, 2010)
;
_computing_data_collection
;
CrystalClear-SM Expert 2.0 r5 (Rigaku, 2010)
;
_computing_data_reduction
;
CrystalClear-SM Expert 2.0 r5 (Rigaku, 2010)
;
_computing_publication_material 'publCIF (Westrip, 2010)'
_computing_structure_refinement 'SHELXL-97 (Sheldrick, 1997)'
_computing_structure_solution 'SHELXS-97 (Sheldrick, 1990)'
_diffrn_ambient_temperature 98(2)
_diffrn_detector_area_resol_mean 28.5714
_diffrn_measured_fraction_theta_full 0.999
_diffrn_measured_fraction_theta_max 0.999
_diffrn_measurement_device_type
;
Saturn724 (2x2 bin mode)
;
_diffrn_measurement_method \w
_diffrn_radiation_monochromator graphite
_diffrn_radiation_source 'sealed tube'
_diffrn_radiation_type MoK\a
_diffrn_radiation_wavelength 0.71073
_diffrn_reflns_av_R_equivalents 0.0903
_diffrn_reflns_av_sigmaI/netI 0.0944
_diffrn_reflns_limit_h_max 20
_diffrn_reflns_limit_h_min -16
_diffrn_reflns_limit_k_max 20
_diffrn_reflns_limit_k_min -20
_diffrn_reflns_limit_l_max 22
_diffrn_reflns_limit_l_min -19
_diffrn_reflns_number 28921
_diffrn_reflns_reduction_process 'Lp corrections applied'
_diffrn_reflns_theta_full 25.05
_diffrn_reflns_theta_max 25.05
_diffrn_reflns_theta_min 2.32
_diffrn_standards_decay_% <1
_diffrn_standards_interval_count 0
_diffrn_standards_number 0
_exptl_absorpt_coefficient_mu 0.674
_exptl_absorpt_correction_T_max 1.000
_exptl_absorpt_correction_T_min 0.464
_exptl_absorpt_correction_type multi-scan
_exptl_absorpt_process_details 'ABSCOR (Higashi, 1995)'
_exptl_crystal_colour colourless
_exptl_crystal_density_diffrn 1.212
_exptl_crystal_density_method 'not measured'
_exptl_crystal_description needle
_exptl_crystal_F_000 2164
_exptl_crystal_size_max 0.50
_exptl_crystal_size_mid 0.10
_exptl_crystal_size_min 0.05
_refine_diff_density_max 0.616
_refine_diff_density_min -0.497
_refine_diff_density_rms '0.072 ===END'
_refine_ls_abs_structure_details 'Flack H D (1983), Acta Cryst. A39, 876-881'
_refine_ls_abs_structure_Flack -0.04(2)
_refine_ls_extinction_method none
_refine_ls_goodness_of_fit_ref 1.012
_refine_ls_hydrogen_treatment constr
_refine_ls_matrix_type full
_refine_ls_number_parameters 595
_refine_ls_number_reflns 9539
_refine_ls_number_restraints 1
_refine_ls_restrained_S_all 1.012
_refine_ls_R_factor_all 0.0640
_refine_ls_R_factor_gt 0.0541
_refine_ls_shift/su_max 0.002
_refine_ls_shift/su_mean 0.000
_refine_ls_structure_factor_coef Fsqd
_refine_ls_weighting_details 'calc w=1/[\s^2^(Fo^2^)+(0.0100P)^2^+12.0000P] where P=(Fo^2^+2Fc^2^)/3'
_refine_ls_weighting_scheme calc
_refine_ls_wR_factor_gt 0.1150
_refine_ls_wR_factor_ref 0.1242
_reflns_number_gt 8349
_reflns_number_total 9539
_reflns_threshold_expression >2sigma(I)
_cod_data_source_file om5b00684_si_002.cif
_cod_data_source_block 1
_cod_original_sg_symbol_H-M Pna2(1)
_cod_database_code 4087893

loop_
_symmetry_equiv_pos_as_xyz
'x, y, z'
'-x, -y, z+1/2'
'x+1/2, -y+1/2, z'
'-x+1/2, y+1/2, z+1/2'

loop_
_atom_site_label
_atom_site_type_symbol
_atom_site_fract_x
_atom_site_fract_y
_atom_site_fract_z
_atom_site_U_iso_or_equiv
_atom_site_adp_type
_atom_site_occupancy
_atom_site_symmetry_multiplicity
_atom_site_calc_flag
_atom_site_refinement_flags
_atom_site_disorder_assembly
_atom_site_disorder_group
Mn1 Mn 0.89997(4) -0.08489(4) 0.46790(4) 0.02372(16) Uani 1 1 d . . .
Mn2 Mn 0.88269(4) 0.10542(4) 0.47984(4) 0.02727(17) Uani 1 1 d . . .
Cl2 Cl 0.90807(8) 0.00432(7) 0.56527(6) 0.0304(3) Uani 1 1 d . . .
Cl1 Cl 0.80132(7) -0.17633(6) 0.47716(8) 0.0343(3) Uani 1 1 d . . .
Cl3 Cl 0.86470(8) 0.01430(7) 0.38489(6) 0.0298(3) Uani 1 1 d . . .
N2 N 1.0310(2) -0.1776(2) 0.38569(18) 0.0184(8) Uani 1 1 d . . .
C1 C 1.0102(3) -0.1469(2) 0.4482(2) 0.0220(10) Uani 1 1 d . . .
C5 C 1.1393(3) -0.1009(3) 0.5779(2) 0.0251(11) Uani 1 1 d . . .
C28 C 0.7732(3) 0.1713(2) 0.4958(2) 0.0239(11) Uani 1 1 d . . .
C4 C 1.0774(3) -0.1519(2) 0.5658(2) 0.0212(10) Uani 1 1 d . . .
N4 N 0.7650(2) 0.2481(2) 0.5091(2) 0.0230(9) Uani 1 1 d . . .
C31 C 0.6707(3) 0.0697(2) 0.4762(3) 0.0232(9) Uani 1 1 d . . .
C33 C 0.6131(3) -0.0099(3) 0.3877(3) 0.0310(12) Uani 1 1 d . . .
H33A H 0.5961 -0.0179 0.3420 0.037 Uiso 1 1 calc R . .
C2 C 1.1188(3) -0.2240(2) 0.4586(2) 0.0248(11) Uani 1 1 d . . .
H2A H 1.1610 -0.2504 0.4787 0.030 Uiso 1 1 calc R . .
C16 C 0.9907(3) -0.1601(3) 0.3198(2) 0.0234(10) Uani 1 1 d . . .
N1 N 1.0656(2) -0.1762(2) 0.49243(19) 0.0210(8) Uani 1 1 d . . .
N3 N 0.6972(2) 0.1453(2) 0.49757(19) 0.0244(9) Uani 1 1 d . . .
C30 C 0.6861(3) 0.2679(3) 0.5167(3) 0.0272(11) Uani 1 1 d . . .
H30A H 0.6664 0.3166 0.5252 0.033 Uiso 1 1 calc R . .
C29 C 0.6425(3) 0.2030(3) 0.5096(2) 0.0270(11) Uani 1 1 d . . .
H29A H 0.5876 0.1983 0.5123 0.032 Uiso 1 1 calc R . .
C36 C 0.6652(3) 0.0117(3) 0.5261(2) 0.0243(11) Uani 1 1 d . . .
C7 C 1.1079(4) -0.1109(3) 0.7008(3) 0.0332(13) Uani 1 1 d . . .
H7A H 1.1182 -0.0970 0.7469 0.040 Uiso 1 1 calc R . .
C40 C 0.6929(3) 0.0225(3) 0.6008(3) 0.0292(11) Uani 1 1 d . . .
H40A H 0.7397 0.0558 0.6001 0.035 Uiso 1 1 calc R . .
C21 C 1.0152(3) -0.0938(3) 0.2843(3) 0.0275(11) Uani 1 1 d . . .
C3 C 1.0966(3) -0.2246(3) 0.3906(2) 0.0233(10) Uani 1 1 d . . .
H3A H 1.1208 -0.2513 0.3543 0.028 Uiso 1 1 calc R . .
C32 C 0.6473(3) 0.0600(3) 0.4059(3) 0.0281(11) Uani 1 1 d . . .
C44 C 0.8590(3) 0.3292(3) 0.5716(3) 0.0329(12) Uani 1 1 d . A .
C43 C 0.8273(3) 0.3044(3) 0.5072(3) 0.0255(11) Uani 1 1 d . . .
C22 C 0.9105(4) -0.2828(3) 0.3337(3) 0.0331(12) Uani 1 1 d . . .
H22A H 0.9229 -0.2753 0.3833 0.040 Uiso 1 1 calc R . .
C48 C 0.8499(3) 0.3344(3) 0.4426(3) 0.0305(12) Uani 1 1 d . A .
C9 C 1.0295(3) -0.1838(3) 0.6182(2) 0.0249(11) Uani 1 1 d . . .
C8 C 1.0473(4) -0.1612(3) 0.6870(3) 0.0322(12) Uani 1 1 d . . .
H8A H 1.0175 -0.1807 0.7239 0.039 Uiso 1 1 calc R . .
C6 C 1.1539(4) -0.0805(3) 0.6477(3) 0.0320(12) Uani 1 1 d . . .
H6A H 1.1946 -0.0465 0.6583 0.038 Uiso 1 1 calc R . .
C34 C 0.6044(3) -0.0672(3) 0.4365(3) 0.0332(13) Uani 1 1 d . . .
H34A H 0.5795 -0.1125 0.4238 0.040 Uiso 1 1 calc R . .
C10 C 1.1898(3) -0.0650(3) 0.5200(3) 0.0278(11) Uani 1 1 d . . .
H10A H 1.1696 -0.0837 0.4750 0.033 Uiso 1 1 calc R . .
C11 C 1.1824(4) 0.0221(3) 0.5198(3) 0.0363(13) Uani 1 1 d . . .
H11A H 1.1275 0.0361 0.5153 0.054 Uiso 1 1 calc R . .
H11B H 1.2119 0.0427 0.4812 0.054 Uiso 1 1 calc R . .
H11C H 1.2031 0.0422 0.5629 0.054 Uiso 1 1 calc R . .
C35 C 0.6319(3) -0.0584(3) 0.5032(3) 0.0299(12) Uani 1 1 d . . .
H35A H 0.6287 -0.0991 0.5343 0.036 Uiso 1 1 calc R . .
C19 C 0.9218(4) -0.1280(3) 0.1930(3) 0.0381(14) Uani 1 1 d . . .
H19A H 0.8982 -0.1176 0.1501 0.046 Uiso 1 1 calc R . .
C52 C 0.8109(4) 0.3075(4) 0.3749(3) 0.0416(14) Uani 1 1 d . . .
C20 C 0.9785(4) -0.0791(3) 0.2195(3) 0.0353(13) Uani 1 1 d . . .
H20A H 0.9926 -0.0358 0.1942 0.042 Uiso 1 1 calc R . .
C18 C 0.8998(4) -0.1924(3) 0.2298(3) 0.0359(13) Uani 1 1 d . . .
H18A H 0.8619 -0.2250 0.2106 0.043 Uiso 1 1 calc R . .
C25 C 1.0804(4) -0.0419(3) 0.3122(3) 0.0354(13) Uani 1 1 d . . .
H25A H 1.0814 -0.0471 0.3633 0.043 Uiso 1 1 calc R . .
C47 C 0.9085(3) 0.3908(3) 0.4432(3) 0.0368(13) Uani 1 1 d . . .
H47A H 0.9256 0.4113 0.4009 0.044 Uiso 1 1 calc R A .
C17 C 0.9327(3) -0.2101(3) 0.2949(3) 0.0290(11) Uani 1 1 d . . .
C12 C 1.2776(3) -0.0898(3) 0.5260(3) 0.0396(13) Uani 1 1 d . . .
H12A H 1.2807 -0.1445 0.5262 0.059 Uiso 1 1 calc R . .
H12B H 1.2997 -0.0702 0.5687 0.059 Uiso 1 1 calc R . .
H12C H 1.3069 -0.0702 0.4868 0.059 Uiso 1 1 calc R . .
C26 C 1.0663(4) 0.0430(3) 0.2951(3) 0.0424(14) Uani 1 1 d . . .
H26A H 1.0157 0.0586 0.3134 0.064 Uiso 1 1 calc R . .
H26B H 1.0668 0.0501 0.2452 0.064 Uiso 1 1 calc R . .
H26C H 1.1075 0.0733 0.3159 0.064 Uiso 1 1 calc R . .
C37 C 0.6567(4) 0.1232(3) 0.3507(3) 0.0380(14) Uani 1 1 d . . .
H37A H 0.6949 0.1603 0.3692 0.046 Uiso 1 1 calc R . .
C14 C 0.8865(3) -0.2185(3) 0.6440(3) 0.0368(13) Uani 1 1 d . . .
H14A H 0.8705 -0.1678 0.6314 0.055 Uiso 1 1 calc R . .
H14B H 0.8960 -0.2209 0.6935 0.055 Uiso 1 1 calc R . .
H14C H 0.8451 -0.2539 0.6318 0.055 Uiso 1 1 calc R . .
C41 C 0.7166(4) -0.0534(3) 0.6368(3) 0.0346(13) Uani 1 1 d . . .
H41A H 0.7575 -0.0779 0.6100 0.052 Uiso 1 1 calc R . .
H41B H 0.6711 -0.0862 0.6395 0.052 Uiso 1 1 calc R . .
H41C H 0.7359 -0.0430 0.6831 0.052 Uiso 1 1 calc R . .
C46 C 0.9414(3) 0.4167(3) 0.5041(3) 0.0403(14) Uani 1 1 d . A .
H46A H 0.9792 0.4553 0.5030 0.048 Uiso 1 1 calc R . .
C13 C 0.9623(3) -0.2394(3) 0.6048(3) 0.0331(12) Uani 1 1 d . . .
H13A H 0.9505 -0.2386 0.5546 0.040 Uiso 1 1 calc R . .
C49 C 0.8338(4) 0.2968(4) 0.6411(3) 0.0433(15) Uani 1 1 d . . .
H49A H 0.7831 0.2706 0.6337 0.052 Uiso 1 1 calc R . .
C23 C 0.9598(4) -0.3506(3) 0.3071(3) 0.0400(14) Uani 1 1 d . . .
H23A H 1.0153 -0.3388 0.3112 0.060 Uiso 1 1 calc R . .
H23B H 0.9471 -0.3604 0.2590 0.060 Uiso 1 1 calc R . .
H23C H 0.9480 -0.3950 0.3347 0.060 Uiso 1 1 calc R . .
C42 C 0.6287(4) 0.0613(3) 0.6455(3) 0.0405(14) Uani 1 1 d . . .
H42A H 0.6141 0.1090 0.6244 0.061 Uiso 1 1 calc R . .
H42B H 0.6491 0.0703 0.6917 0.061 Uiso 1 1 calc R . .
H42C H 0.5829 0.0288 0.6482 0.061 Uiso 1 1 calc R . .
C27 C 1.1603(4) -0.0660(4) 0.2849(4) 0.061(2) Uani 1 1 d . . .
H27A H 1.2005 -0.0327 0.3032 0.091 Uiso 1 1 calc R . .
H27B H 1.1604 -0.0633 0.2347 0.091 Uiso 1 1 calc R . .
H27C H 1.1710 -0.1175 0.2993 0.091 Uiso 1 1 calc R . .
C24 C 0.8219(4) -0.3005(4) 0.3279(3) 0.0441(15) Uani 1 1 d . . .
H24A H 0.7917 -0.2580 0.3451 0.066 Uiso 1 1 calc R . .
H24B H 0.8097 -0.3451 0.3551 0.066 Uiso 1 1 calc R . .
H24C H 0.8084 -0.3097 0.2797 0.066 Uiso 1 1 calc R . .
C15 C 0.9880(4) -0.3205(4) 0.6242(4) 0.0498(16) Uani 1 1 d . . .
H15A H 1.0355 -0.3333 0.5990 0.075 Uiso 1 1 calc R . .
H15B H 0.9466 -0.3557 0.6120 0.075 Uiso 1 1 calc R . .
H15C H 0.9980 -0.3232 0.6736 0.075 Uiso 1 1 calc R . .
C45 C 0.9185(4) 0.3855(3) 0.5677(3) 0.0396(14) Uani 1 1 d . . .
H45A H 0.9430 0.4021 0.6086 0.048 Uiso 1 1 calc R A .
C38 C 0.6910(4) 0.0924(4) 0.2817(3) 0.0475(16) Uani 1 1 d . . .
H38A H 0.6960 0.1334 0.2486 0.071 Uiso 1 1 calc R . .
H38B H 0.6561 0.0541 0.2631 0.071 Uiso 1 1 calc R . .
H38C H 0.7423 0.0704 0.2902 0.071 Uiso 1 1 calc R . .
C50 C 0.8202(4) 0.3576(4) 0.6978(3) 0.0539(18) Uani 1 1 d . . .
H50A H 0.7818 0.3941 0.6815 0.081 Uiso 1 1 calc R . .
H50B H 0.8693 0.3832 0.7076 0.081 Uiso 1 1 calc R . .
H50C H 0.8009 0.3336 0.7397 0.081 Uiso 1 1 calc R . .
C39 C 0.5789(4) 0.1658(3) 0.3377(3) 0.0431(15) Uani 1 1 d . . .
H39A H 0.5589 0.1852 0.3812 0.065 Uiso 1 1 calc R . .
H39B H 0.5408 0.1316 0.3175 0.065 Uiso 1 1 calc R . .
H39C H 0.5883 0.2075 0.3061 0.065 Uiso 1 1 calc R . .
C51 C 0.8931(7) 0.2373(4) 0.6661(4) 0.085(3) Uani 1 1 d . . .
H51A H 0.9000 0.1992 0.6305 0.128 Uiso 1 1 calc R . .
H51B H 0.8735 0.2137 0.7081 0.128 Uiso 1 1 calc R . .
H51C H 0.9431 0.2615 0.6756 0.128 Uiso 1 1 calc R . .
Cl4 Cl 0.99911(9) 0.17215(7) 0.46658(12) 0.0542(4) Uani 1 1 d . . .
C53A C 0.8542(8) 0.2579(7) 0.3349(7) 0.041(3) Uani 0.50 1 d P A 1
H53A H 0.8401 0.2065 0.3469 0.061 Uiso 0.50 1 calc PR A 1
H53B H 0.9098 0.2657 0.3436 0.061 Uiso 0.50 1 calc PR A 1
H53C H 0.8431 0.2668 0.2863 0.061 Uiso 0.50 1 calc PR A 1
C54A C 0.7430(9) 0.3437(9) 0.3508(8) 0.059(4) Uani 0.50 1 d P A 1
H54A H 0.7067 0.3509 0.3890 0.088 Uiso 0.50 1 calc PR A 1
H54B H 0.7184 0.3128 0.3155 0.088 Uiso 0.50 1 calc PR A 1
H54C H 0.7570 0.3923 0.3313 0.088 Uiso 0.50 1 calc PR A 1
C54B C 0.7916(11) 0.3857(7) 0.3318(6) 0.058(4) Uani 0.50 1 d P A 2
H54D H 0.7500 0.4132 0.3550 0.088 Uiso 0.50 1 calc PR A 2
H54E H 0.7750 0.3730 0.2851 0.088 Uiso 0.50 1 calc PR A 2
H54F H 0.8385 0.4168 0.3297 0.088 Uiso 0.50 1 calc PR A 2
C53B C 0.8781(10) 0.2922(9) 0.3134(7) 0.053(4) Uani 0.50 1 d P A 2
H53D H 0.9046 0.2447 0.3223 0.079 Uiso 0.50 1 calc PR A 2
H53E H 0.9162 0.3330 0.3137 0.079 Uiso 0.50 1 calc PR A 2
H53F H 0.8525 0.2901 0.2686 0.079 Uiso 0.50 1 calc PR A 2

loop_
_atom_site_aniso_label
_atom_site_aniso_U_11
_atom_site_aniso_U_22
_atom_site_aniso_U_33
_atom_site_aniso_U_23
_atom_site_aniso_U_13
_atom_site_aniso_U_12
Mn1 0.0247(4) 0.0202(3) 0.0262(4) -0.0005(3) -0.0005(3) 0.0017(3)
Mn2 0.0243(4) 0.0194(3) 0.0381(4) 0.0004(3) -0.0014(3) 0.0006(3)
Cl2 0.0390(7) 0.0264(6) 0.0258(6) -0.0034(5) -0.0055(5) 0.0046(6)
Cl1 0.0292(6) 0.0297(6) 0.0440(7) -0.0029(6) 0.0025(6) -0.0052(5)
Cl3 0.0368(7) 0.0275(6) 0.0253(6) 0.0028(5) 0.0001(5) 0.0059(6)
N2 0.019(2) 0.0209(18) 0.0152(18) 0.0002(15) 0.0001(15) 0.0020(16)
C1 0.024(3) 0.018(2) 0.024(2) 0.0005(18) -0.0040(19) 0.000(2)
C5 0.030(3) 0.020(2) 0.026(2) -0.0003(19) -0.006(2) 0.007(2)
C28 0.026(3) 0.016(2) 0.029(3) -0.0010(18) -0.006(2) 0.000(2)
C4 0.027(3) 0.020(2) 0.017(2) -0.0043(18) -0.0024(19) 0.008(2)
N4 0.025(2) 0.0194(18) 0.025(2) -0.0019(16) -0.0034(17) -0.0003(18)
C31 0.024(2) 0.0160(19) 0.029(2) -0.002(2) 0.001(2) -0.0036(18)
C33 0.032(3) 0.030(3) 0.031(3) -0.003(2) -0.006(2) -0.001(2)
C2 0.025(3) 0.021(2) 0.028(3) 0.0011(18) 0.002(2) 0.004(2)
C16 0.026(3) 0.029(2) 0.016(2) 0.0009(19) -0.0026(18) 0.005(2)
N1 0.024(2) 0.0191(17) 0.020(2) -0.0004(15) -0.0012(16) -0.0014(17)
N3 0.025(2) 0.0225(19) 0.026(2) -0.0009(15) -0.0005(16) 0.0022(18)
C30 0.027(3) 0.024(2) 0.031(3) 0.001(2) 0.004(2) 0.001(2)
C29 0.022(3) 0.028(2) 0.030(3) 0.002(2) 0.000(2) 0.005(2)
C36 0.020(3) 0.027(3) 0.026(3) -0.005(2) 0.003(2) 0.003(2)
C7 0.044(4) 0.041(3) 0.015(2) -0.004(2) -0.006(2) 0.002(3)
C40 0.028(3) 0.030(3) 0.030(3) 0.000(2) 0.002(2) 0.005(2)
C21 0.030(3) 0.028(2) 0.024(2) 0.004(2) 0.004(2) 0.010(2)
C3 0.025(3) 0.021(2) 0.023(2) -0.0055(18) 0.002(2) -0.002(2)
C32 0.026(3) 0.026(2) 0.032(3) 0.001(2) -0.002(2) -0.002(2)
C44 0.029(3) 0.028(3) 0.041(3) -0.004(2) -0.005(2) -0.002(2)
C43 0.020(3) 0.021(2) 0.035(3) -0.002(2) 0.000(2) -0.002(2)
C22 0.041(3) 0.033(3) 0.026(3) -0.002(2) -0.003(2) -0.009(3)
C48 0.028(3) 0.025(2) 0.039(3) 0.002(2) 0.003(2) -0.001(2)
C9 0.028(3) 0.023(2) 0.024(2) 0.0024(19) 0.000(2) 0.008(2)
C8 0.042(3) 0.033(3) 0.021(3) 0.001(2) 0.004(2) 0.010(3)
C6 0.035(3) 0.025(3) 0.035(3) -0.006(2) -0.011(2) -0.002(3)
C34 0.039(4) 0.023(2) 0.037(3) -0.004(2) -0.002(3) -0.004(3)
C10 0.031(3) 0.021(2) 0.031(3) -0.002(2) -0.001(2) -0.004(2)
C11 0.041(3) 0.024(3) 0.044(3) -0.002(2) 0.005(3) -0.004(3)
C35 0.033(3) 0.019(2) 0.038(3) 0.006(2) 0.002(2) -0.001(2)
C19 0.047(4) 0.048(3) 0.020(3) 0.004(2) -0.011(2) 0.008(3)
C52 0.041(4) 0.055(4) 0.029(3) 0.008(3) 0.001(3) -0.010(3)
C20 0.047(4) 0.038(3) 0.020(3) 0.008(2) 0.002(2) 0.009(3)
C18 0.033(3) 0.044(3) 0.031(3) -0.003(2) -0.013(2) -0.006(3)
C25 0.038(3) 0.032(3) 0.037(3) 0.015(2) -0.005(2) -0.006(3)
C47 0.032(3) 0.029(3) 0.049(3) -0.001(2) 0.008(3) -0.002(3)
C17 0.030(3) 0.031(3) 0.026(3) 0.000(2) -0.003(2) 0.000(2)
C12 0.034(3) 0.040(3) 0.045(3) -0.002(3) 0.011(3) 0.003(3)
C26 0.042(4) 0.029(3) 0.056(4) 0.009(3) 0.007(3) -0.002(3)
C37 0.049(4) 0.036(3) 0.030(3) 0.005(2) -0.005(3) -0.013(3)
C14 0.034(3) 0.041(3) 0.036(3) 0.004(2) 0.004(3) 0.004(3)
C41 0.037(3) 0.034(3) 0.032(3) 0.009(2) -0.004(2) 0.000(3)
C46 0.028(3) 0.024(3) 0.069(4) -0.007(3) 0.013(3) -0.006(2)
C13 0.036(3) 0.036(3) 0.027(3) 0.001(2) 0.004(2) 0.004(3)
C49 0.049(4) 0.045(3) 0.035(3) 0.005(3) -0.010(3) -0.007(3)
C23 0.040(4) 0.033(3) 0.047(3) 0.001(2) -0.008(3) 0.001(3)
C42 0.045(4) 0.050(3) 0.027(3) -0.004(2) 0.002(3) 0.014(3)
C27 0.038(4) 0.037(3) 0.107(6) 0.014(4) 0.001(4) 0.002(3)
C24 0.039(4) 0.050(4) 0.043(3) 0.001(3) -0.002(3) -0.014(3)
C15 0.047(4) 0.042(4) 0.061(4) -0.003(3) 0.008(3) -0.001(3)
C45 0.041(4) 0.038(3) 0.040(3) -0.010(3) -0.003(3) -0.009(3)
C38 0.040(4) 0.070(4) 0.032(3) 0.007(3) 0.004(3) 0.001(3)
C50 0.052(4) 0.074(5) 0.036(3) -0.009(3) 0.000(3) 0.005(4)
C39 0.052(4) 0.039(3) 0.038(3) 0.012(3) 0.003(3) 0.005(3)
C51 0.159(10) 0.060(5) 0.037(4) 0.003(3) -0.016(5) 0.026(6)
Cl4 0.0287(7) 0.0309(6) 0.1031(13) -0.0029(9) 0.0034(9) -0.0067(6)
C53A 0.036(8) 0.032(7) 0.054(9) -0.015(6) -0.003(6) 0.002(6)
C54A 0.058(10) 0.061(9) 0.057(9) -0.027(7) 0.002(7) 0.010(8)
C54B 0.108(14) 0.042(7) 0.025(6) 0.003(5) -0.012(7) 0.024(9)
C53B 0.073(11) 0.054(9) 0.032(7) -0.028(6) 0.023(7) -0.019(8)

loop_
_atom_type_symbol
_atom_type_description
_atom_type_scat_dispersion_real
_atom_type_scat_dispersion_imag
_atom_type_scat_source
C C 0.0033 0.0016 'International Tables Vol C Tables 4.2.6.8 and 6.1.1.4'
H H 0.0000 0.0000 'International Tables Vol C Tables 4.2.6.8 and 6.1.1.4'
N N 0.0061 0.0033 'International Tables Vol C Tables 4.2.6.8 and 6.1.1.4'
Cl Cl 0.1484 0.1585 'International Tables Vol C Tables 4.2.6.8 and 6.1.1.4'
Mn Mn 0.3368 0.7283 'International Tables Vol C Tables 4.2.6.8 and 6.1.1.4'

loop_
_geom_angle_atom_site_label_1
_geom_angle_atom_site_label_2
_geom_angle_atom_site_label_3
_geom_angle
C1 Mn1 Cl1 106.20(13)
C1 Mn1 Cl3 116.87(13)
Cl1 Mn1 Cl3 111.72(6)
C1 Mn1 Cl2 113.80(13)
Cl1 Mn1 Cl2 115.25(6)
Cl3 Mn1 Cl2 93.04(5)
C28 Mn2 Cl4 117.66(12)
C28 Mn2 Cl3 110.10(12)
Cl4 Mn2 Cl3 110.97(7)
C28 Mn2 Cl2 115.76(13)
Cl4 Mn2 Cl2 107.05(6)
Cl3 Mn2 Cl2 92.50(5)
Mn1 Cl2 Mn2 86.89(5)
Mn1 Cl3 Mn2 87.28(5)
C1 N2 C3 112.6(4)
C1 N2 C16 123.6(4)
C3 N2 C16 123.8(4)
N2 C1 N1 102.7(4)
N2 C1 Mn1 124.7(3)
N1 C1 Mn1 131.7(3)
C4 C5 C6 116.9(5)
C4 C5 C10 124.0(4)
C6 C5 C10 119.0(5)
N3 C28 N4 103.2(4)
N3 C28 Mn2 128.1(3)
N4 C28 Mn2 128.6(4)
C5 C4 C9 124.6(4)
C5 C4 N1 116.3(4)
C9 C4 N1 119.0(4)
C28 N4 C30 111.2(4)
C28 N4 C43 126.2(4)
C30 N4 C43 122.2(4)
C36 C31 C32 123.0(4)
C36 C31 N3 119.4(4)
C32 C31 N3 117.5(4)
C34 C33 C32 121.0(5)
C34 C33 H33A 119.5
C32 C33 H33A 119.5
C3 C2 N1 105.8(4)
C3 C2 H2A 127.1
N1 C2 H2A 127.1
C17 C16 C21 123.9(5)
C17 C16 N2 119.1(4)
C21 C16 N2 117.0(4)
C1 N1 C2 112.5(4)
C1 N1 C4 124.9(4)
C2 N1 C4 121.9(4)
C28 N3 C29 112.7(4)
C28 N3 C31 125.9(4)
C29 N3 C31 120.4(4)
C29 C30 N4 107.4(4)
C29 C30 H30A 126.3
N4 C30 H30A 126.3
C30 C29 N3 105.5(4)
C30 C29 H29A 127.2
N3 C29 H29A 127.2
C31 C36 C35 116.4(4)
C31 C36 C40 122.2(4)
C35 C36 C40 121.3(5)
C8 C7 C6 121.5(5)
C8 C7 H7A 119.3
C6 C7 H7A 119.3
C36 C40 C42 111.3(4)
C36 C40 C41 113.0(4)
C42 C40 C41 108.3(4)
C36 C40 H40A 108.0
C42 C40 H40A 108.0
C41 C40 H40A 108.0
C16 C21 C20 116.6(5)
C16 C21 C25 122.4(4)
C20 C21 C25 121.0(5)
C2 C3 N2 106.4(4)
C2 C3 H3A 126.8
N2 C3 H3A 126.8
C33 C32 C31 117.2(4)
C33 C32 C37 120.3(4)
C31 C32 C37 122.6(4)
C45 C44 C43 116.1(5)
C45 C44 C49 120.8(5)
C43 C44 C49 123.1(5)
C48 C43 C44 123.5(5)
C48 C43 N4 118.7(4)
C44 C43 N4 117.7(4)
C17 C22 C24 112.0(5)
C17 C22 C23 110.8(4)
C24 C22 C23 110.3(5)
C17 C22 H22A 107.9
C24 C22 H22A 107.9
C23 C22 H22A 107.9
C43 C48 C47 116.9(5)
C43 C48 C52 121.0(4)
C47 C48 C52 122.1(5)
C4 C9 C8 115.7(5)
C4 C9 C13 124.5(4)
C8 C9 C13 119.9(5)
C7 C8 C9 121.3(5)
C7 C8 H8A 119.4
C9 C8 H8A 119.4
C7 C6 C5 120.0(5)
C7 C6 H6A 120.0
C5 C6 H6A 120.0
C35 C34 C33 120.9(5)
C35 C34 H34A 119.6
C33 C34 H34A 119.6
C5 C10 C11 111.4(4)
C5 C10 C12 111.2(4)
C11 C10 C12 111.1(5)
C5 C10 H10A 107.6
C11 C10 H10A 107.6
C12 C10 H10A 107.6
C10 C11 H11A 109.5
C10 C11 H11B 109.5
H11A C11 H11B 109.5
C10 C11 H11C 109.5
H11A C11 H11C 109.5
H11B C11 H11C 109.5
C34 C35 C36 121.3(5)
C34 C35 H35A 119.4
C36 C35 H35A 119.4
C18 C19 C20 120.5(5)
C18 C19 H19A 119.7
C20 C19 H19A 119.7
C53A C52 C54A 123.0(9)
C53A C52 C48 116.1(8)
C54A C52 C48 119.8(7)
C53A C52 C54B 111.0(9)
C48 C52 C54B 104.8(6)
C54A C52 C53B 113.8(10)
C48 C52 C53B 110.9(7)
C54B C52 C53B 85.0(9)
C19 C20 C21 120.8(5)
C19 C20 H20A 119.6
C21 C20 H20A 119.6
C19 C18 C17 121.9(5)
C19 C18 H18A 119.1
C17 C18 H18A 119.1
C27 C25 C21 110.8(5)
C27 C25 C26 109.7(5)
C21 C25 C26 113.0(5)
C27 C25 H25A 107.7
C21 C25 H25A 107.7
C26 C25 H25A 107.7
C46 C47 C48 121.9(5)
C46 C47 H47A 119.0
C48 C47 H47A 119.0
C16 C17 C18 116.3(5)
C16 C17 C22 122.1(4)
C18 C17 C22 121.5(5)
C10 C12 H12A 109.5
C10 C12 H12B 109.5
H12A C12 H12B 109.5
C10 C12 H12C 109.5
H12A C12 H12C 109.5
H12B C12 H12C 109.5
C25 C26 H26A 109.5
C25 C26 H26B 109.5
H26A C26 H26B 109.5
C25 C26 H26C 109.5
H26A C26 H26C 109.5
H26B C26 H26C 109.5
C39 C37 C38 110.7(5)
C39 C37 C32 112.0(5)
C38 C37 C32 112.0(5)
C39 C37 H37A 107.3
C38 C37 H37A 107.3
C32 C37 H37A 107.3
C13 C14 H14A 109.5
C13 C14 H14B 109.5
H14A C14 H14B 109.5
C13 C14 H14C 109.5
H14A C14 H14C 109.5
H14B C14 H14C 109.5
C40 C41 H41A 109.5
C40 C41 H41B 109.5
H41A C41 H41B 109.5
C40 C41 H41C 109.5
H41A C41 H41C 109.5
H41B C41 H41C 109.5
C47 C46 C45 120.1(5)
C47 C46 H46A 119.9
C45 C46 H46A 119.9
C9 C13 C14 112.9(4)
C9 C13 C15 110.2(5)
C14 C13 C15 109.9(5)
C9 C13 H13A 107.9
C14 C13 H13A 107.9
C15 C13 H13A 107.9
C44 C49 C51 110.5(6)
C44 C49 C50 113.7(5)
C51 C49 C50 110.6(5)
C44 C49 H49A 107.2
C51 C49 H49A 107.2
C50 C49 H49A 107.2
C22 C23 H23A 109.5
C22 C23 H23B 109.5
H23A C23 H23B 109.5
C22 C23 H23C 109.5
H23A C23 H23C 109.5
H23B C23 H23C 109.5
C40 C42 H42A 109.5
C40 C42 H42B 109.5
H42A C42 H42B 109.5
C40 C42 H42C 109.5
H42A C42 H42C 109.5
H42B C42 H42C 109.5
C25 C27 H27A 109.5
C25 C27 H27B 109.5
H27A C27 H27B 109.5
C25 C27 H27C 109.5
H27A C27 H27C 109.5
H27B C27 H27C 109.5
C22 C24 H24A 109.5
C22 C24 H24B 109.5
H24A C24 H24B 109.5
C22 C24 H24C 109.5
H24A C24 H24C 109.5
H24B C24 H24C 109.5
C13 C15 H15A 109.5
C13 C15 H15B 109.5
H15A C15 H15B 109.5
C13 C15 H15C 109.5
H15A C15 H15C 109.5
H15B C15 H15C 109.5
C46 C45 C44 121.4(5)
C46 C45 H45A 119.3
C44 C45 H45A 119.3
C37 C38 H38A 109.5
C37 C38 H38B 109.5
H38A C38 H38B 109.5
C37 C38 H38C 109.5
H38A C38 H38C 109.5
H38B C38 H38C 109.5
C49 C50 H50A 109.5
C49 C50 H50B 109.5
H50A C50 H50B 109.5
C49 C50 H50C 109.5
H50A C50 H50C 109.5
H50B C50 H50C 109.5
C37 C39 H39A 109.5
C37 C39 H39B 109.5
H39A C39 H39B 109.5
C37 C39 H39C 109.5
H39A C39 H39C 109.5
H39B C39 H39C 109.5
C49 C51 H51A 109.5
C49 C51 H51B 109.5
H51A C51 H51B 109.5
C49 C51 H51C 109.5
H51A C51 H51C 109.5
H51B C51 H51C 109.5
C52 C53A H53A 109.5
C52 C53A H53B 109.5
H53A C53A H53B 109.5
C52 C53A H53C 109.5
H53A C53A H53C 109.5
H53B C53A H53C 109.5
C52 C54A H54A 109.5
C52 C54A H54B 109.5
H54A C54A H54B 109.5
C52 C54A H54C 109.5
H54A C54A H54C 109.5
H54B C54A H54C 109.5
C52 C54B H54D 109.5
C52 C54B H54E 109.5
H54D C54B H54E 109.5
C52 C54B H54F 109.5
H54D C54B H54F 109.5
H54E C54B H54F 109.5
C52 C53B H53D 109.5
C52 C53B H53E 109.5
H53D C53B H53E 109.5
C52 C53B H53F 109.5
H53D C53B H53F 109.5
H53E C53B H53F 109.5

loop_
_geom_bond_atom_site_label_1
_geom_bond_atom_site_label_2
_geom_bond_distance
Mn1 C1 2.183(5)
Mn1 Cl1 2.3145(14)
Mn1 Cl3 2.4261(14)
Mn1 Cl2 2.4329(14)
Mn2 C28 2.196(5)
Mn2 Cl4 2.2965(16)
Mn2 Cl3 2.4350(15)
Mn2 Cl2 2.4458(15)
N2 C1 1.356(6)
N2 C3 1.380(6)
N2 C16 1.462(6)
C1 N1 1.359(6)
C5 C4 1.394(7)
C5 C6 1.401(7)
C5 C10 1.530(7)
C28 N3 1.359(6)
C28 N4 1.377(5)
C4 C9 1.401(7)
C4 N1 1.478(6)
N4 C30 1.380(6)
N4 C43 1.440(6)
C31 C36 1.396(7)
C31 C32 1.410(7)
C31 N3 1.456(5)
C33 C34 1.377(7)
C33 C32 1.398(7)
C33 H33A 0.9300
C2 C3 1.352(7)
C2 N1 1.386(6)
C2 H2A 0.9300
C16 C17 1.397(7)
C16 C21 1.406(7)
N3 C29 1.387(6)
C30 C29 1.360(7)
C30 H30A 0.9300
C29 H29A 0.9300
C36 C35 1.420(7)
C36 C40 1.512(7)
C7 C8 1.374(8)
C7 C6 1.384(8)
C7 H7A 0.9300
C40 C42 1.535(7)
C40 C41 1.549(7)
C40 H40A 0.9800
C21 C20 1.407(7)
C21 C25 1.524(8)
C3 H3A 0.9300
C32 C37 1.537(7)
C44 C45 1.408(8)
C44 C43 1.410(7)
C44 C49 1.505(8)
C43 C48 1.394(7)
C22 C17 1.521(7)
C22 C24 1.528(8)
C22 C23 1.536(8)
C22 H22A 0.9800
C48 C47 1.396(7)
C48 C52 1.524(8)
C9 C8 1.404(7)
C9 C13 1.515(8)
C8 H8A 0.9300
C6 H6A 0.9300
C34 C35 1.364(7)
C34 H34A 0.9300
C10 C11 1.531(7)
C10 C12 1.545(8)
C10 H10A 0.9800
C11 H11A 0.9600
C11 H11B 0.9600
C11 H11C 0.9600
C35 H35A 0.9300
C19 C18 1.379(8)
C19 C20 1.379(8)
C19 H19A 0.9300
C52 C53A 1.367(14)
C52 C54A 1.384(16)
C52 C54B 1.631(12)
C52 C53B 1.653(14)
C20 H20A 0.9300
C18 C17 1.396(7)
C18 H18A 0.9300
C25 C27 1.503(9)
C25 C26 1.541(7)
C25 H25A 0.9800
C47 C46 1.366(8)
C47 H47A 0.9300
C12 H12A 0.9600
C12 H12B 0.9600
C12 H12C 0.9600
C26 H26A 0.9600
C26 H26B 0.9600
C26 H26C 0.9600
C37 C39 1.528(8)
C37 C38 1.537(8)
C37 H37A 0.9800
C14 C13 1.524(7)
C14 H14A 0.9600
C14 H14B 0.9600
C14 H14C 0.9600
C41 H41A 0.9600
C41 H41B 0.9600
C41 H41C 0.9600
C46 C45 1.385(8)
C46 H46A 0.9300
C13 C15 1.530(8)
C13 H13A 0.9800
C49 C51 1.520(10)
C49 C50 1.537(9)
C49 H49A 0.9800
C23 H23A 0.9600
C23 H23B 0.9600
C23 H23C 0.9600
C42 H42A 0.9600
C42 H42B 0.9600
C42 H42C 0.9600
C27 H27A 0.9600
C27 H27B 0.9600
C27 H27C 0.9600
C24 H24A 0.9600
C24 H24B 0.9600
C24 H24C 0.9600
C15 H15A 0.9600
C15 H15B 0.9600
C15 H15C 0.9600
C45 H45A 0.9300
C38 H38A 0.9600
C38 H38B 0.9600
C38 H38C 0.9600
C50 H50A 0.9600
C50 H50B 0.9600
C50 H50C 0.9600
C39 H39A 0.9600
C39 H39B 0.9600
C39 H39C 0.9600
C51 H51A 0.9600
C51 H51B 0.9600
C51 H51C 0.9600
C53A H53A 0.9600
C53A H53B 0.9600
C53A H53C 0.9600
C54A H54A 0.9600
C54A H54B 0.9600
C54A H54C 0.9600
C54B H54D 0.9600
C54B H54E 0.9600
C54B H54F 0.9600
C53B H53D 0.9600
C53B H53E 0.9600
C53B H53F 0.9600
